data_1520513
loop_
_publ_author_name
'Chang, Meng-Yang'
'Cheng, Yu-Chieh'
'Lu, Yi-Ju'

_publ_section_title
;
 Synthesis of Substituted Benzenes via Bi(OTf)3-Mediated Intramolecular
 Carbonyl Allylation of \a-Prenyl or \a-Geranyl \b-Arylketosulfones.
;
_journal_issue 12
_journal_name_full 'Organic letters'
_journal_page_first 3142
_journal_page_last 3145
_journal_paper_doi 10.1021/acs.orglett.5b01461
_journal_volume 17
_journal_year 2015
_chemical_formula_sum 'C24 H24'
_chemical_formula_weight 312.43
_space_group_crystal_system monoclinic
_space_group_IT_number 14
_space_group_name_Hall '-P 2yn'
_space_group_name_H-M_alt 'P 1 21/n 1'
_symmetry_space_group_name_Hall '-P 2yn'
_symmetry_space_group_name_H-M 'P 1 21/n 1'
_atom_sites_solution_hydrogens geom
_audit_creation_method SHELXL-2014/6
_cell_angle_alpha 90
_cell_angle_beta 100.806(3)
_cell_angle_gamma 90
_cell_formula_units_Z 4
_cell_length_a 7.4014(9)
_cell_length_b 30.606(4)
_cell_length_c 7.7390(10)
_cell_measurement_reflns_used 1902
_cell_measurement_temperature 100(2)
_cell_measurement_theta_max 25.9803
_cell_measurement_theta_min 2.6620
_cell_volume 1722.0(4)
_computing_cell_refinement 'SAINT V8.34A (Bruker AXS Inc., 2013)'
_computing_data_collection 'APEX2 (Bruker AXS, 2010)'
_computing_data_reduction 'SAINT V8.34A (Bruker AXS Inc., 2013)'
_computing_molecular_graphics 'SHELXTL (Sheldrick, 2008)'
_computing_publication_material SHELXTL
_computing_structure_refinement 'SHELXL-2014/6 (Sheldrick, 2014)'
_diffrn_ambient_temperature 100(2)
_diffrn_detector_area_resol_mean 8.3333
_diffrn_measured_fraction_theta_full 1.000
_diffrn_measured_fraction_theta_max 0.998
_diffrn_measurement_device_type 'Bruker APEX-II CCD'
_diffrn_measurement_method '\f and \w scans'
_diffrn_radiation_type MoK\a
_diffrn_radiation_wavelength 0.71073
_diffrn_reflns_av_R_equivalents 0.0610
_diffrn_reflns_av_unetI/netI 0.0510
_diffrn_reflns_laue_measured_fraction_full 1.000
_diffrn_reflns_laue_measured_fraction_max 0.998
_diffrn_reflns_limit_h_max 9
_diffrn_reflns_limit_h_min -6
_diffrn_reflns_limit_k_max 38
_diffrn_reflns_limit_k_min -38
_diffrn_reflns_limit_l_max 9
_diffrn_reflns_limit_l_min -8
_diffrn_reflns_number 14875
_diffrn_reflns_point_group_measured_fraction_full 1.000
_diffrn_reflns_point_group_measured_fraction_max 0.998
_diffrn_reflns_theta_full 25.242
_diffrn_reflns_theta_max 26.431
_diffrn_reflns_theta_min 1.331
_exptl_absorpt_coefficient_mu 0.068
_exptl_absorpt_correction_T_max 0.9485
_exptl_absorpt_correction_T_min 0.8256
_exptl_absorpt_correction_type multi-scan
_exptl_absorpt_process_details 'SADABS V2014/4 (Bruker AXS Inc.)'
_exptl_crystal_colour Colorless
_exptl_crystal_density_diffrn 1.205
_exptl_crystal_density_meas ?
_exptl_crystal_density_method 'not measured'
_exptl_crystal_description Columnar
_exptl_crystal_F_000 672
_exptl_crystal_size_max 0.25
_exptl_crystal_size_mid 0.10
_exptl_crystal_size_min 0.10
_refine_diff_density_max 0.324
_refine_diff_density_min -0.212
_refine_diff_density_rms 0.046
_refine_ls_extinction_method none
_refine_ls_goodness_of_fit_ref 1.040
_refine_ls_hydrogen_treatment constr
_refine_ls_matrix_type full
_refine_ls_number_parameters 219
_refine_ls_number_reflns 3538
_refine_ls_number_restraints 0
_refine_ls_restrained_S_all 1.040
_refine_ls_R_factor_all 0.0751
_refine_ls_R_factor_gt 0.0478
_refine_ls_shift/su_max 0.000
_refine_ls_shift/su_mean 0.000
_refine_ls_structure_factor_coef Fsqd
_refine_ls_weighting_details 'w=1/[\s^2^(Fo^2^)+(0.0576P)^2^+0.2014P] where P=(Fo^2^+2Fc^2^)/3'
_refine_ls_weighting_scheme calc
_refine_ls_wR_factor_gt 0.1081
_refine_ls_wR_factor_ref 0.1200
_reflns_Friedel_coverage 0.000
_reflns_number_gt 2542
_reflns_number_total 3538
_reflns_threshold_expression 'I > 2\s(I)'
_cod_data_source_file ol5b01461_si_001.cif
_cod_data_source_block mo_150229lt_0m
_cod_depositor_comments
;
The following automatic conversions were performed:

'_exptl_crystal_density_meas' value 'not measured' was changed to '?'
- the value is perceived as not measured.

Automatic conversion script
Id: cif_fix_values 3271 2015-04-21 07:52:19Z andrius 

 Adding full bibliography for 1520513--1520517.cif.
;
_cod_database_code 1520513
_shelx_space_group_comment
;
The symmetry employed for this shelxl refinement is uniquely defined
by the following loop, which should always be used as a source of
symmetry information in preference to the above space-group names.
They are only intended as comments.
;
_shelxl_version_number 2014/6

loop_
_space_group_symop_operation_xyz
'x, y, z'
'-x+1/2, y+1/2, -z+1/2'
'-x, -y, -z'
'x-1/2, -y-1/2, z-1/2'

loop_
_atom_site_label
_atom_site_type_symbol
_atom_site_fract_x
_atom_site_fract_y
_atom_site_fract_z
_atom_site_U_iso_or_equiv
_atom_site_adp_type
_atom_site_occupancy
_atom_site_site_symmetry_order
_atom_site_calc_flag
_atom_site_refinement_flags_posn
_atom_site_refinement_flags_adp
C1 C -0.4904(2) 0.17522(6) 0.4585(2) 0.0217(4) Uani 1 1 d . .
H9 H -0.5463 0.1689 0.3360 0.033 Uiso 1 1 calc R U
H10 H -0.5499 0.2009 0.4988 0.033 Uiso 1 1 calc R U
H1 H -0.5063 0.1500 0.5324 0.033 Uiso 1 1 calc R U
C2 C -0.2842(2) 0.18442(5) 0.4713(2) 0.0166(4) Uani 1 1 d . .
C3 C -0.1861(2) 0.14687(5) 0.3950(2) 0.0150(4) Uani 1 1 d . .
C4 C -0.2196(2) 0.10356(5) 0.4399(2) 0.0154(4) Uani 1 1 d . .
H5 H -0.3124 0.0979 0.5068 0.018 Uiso 1 1 calc R U
C5 C -0.1213(2) 0.06875(5) 0.3895(2) 0.0159(4) Uani 1 1 d . .
H18 H -0.1481 0.0399 0.4218 0.019 Uiso 1 1 calc R U
C6 C 0.0170(2) 0.07574(5) 0.2915(2) 0.0143(4) Uani 1 1 d . .
C7 C 0.1322(2) 0.03882(5) 0.2491(2) 0.0146(4) Uani 1 1 d . .
C8 C 0.3195(2) 0.04453(5) 0.2483(2) 0.0181(4) Uani 1 1 d . .
H4 H 0.3723 0.0728 0.2682 0.022 Uiso 1 1 calc R U
C9 C 0.4296(2) 0.00960(5) 0.2189(2) 0.0175(4) Uani 1 1 d . .
H21 H 0.5566 0.0143 0.2194 0.021 Uiso 1 1 calc R U
C10 C 0.3559(2) -0.03259(5) 0.1885(2) 0.0146(4) Uani 1 1 d . .
C11 C 0.4753(2) -0.07062(5) 0.1681(2) 0.0144(4) Uani 1 1 d . .
C12 C 0.4125(2) -0.10451(5) 0.0504(2) 0.0170(4) Uani 1 1 d . .
H3 H 0.2930 -0.1028 -0.0203 0.020 Uiso 1 1 calc R U
C13 C 0.5219(2) -0.14043(5) 0.0358(2) 0.0187(4) Uani 1 1 d . .
H24 H 0.4766 -0.1633 -0.0437 0.022 Uiso 1 1 calc R U
C14 C 0.6980(2) -0.14335(5) 0.1368(2) 0.0190(4) Uani 1 1 d . .
H2 H 0.7734 -0.1679 0.1255 0.023 Uiso 1 1 calc R U
C15 C -0.1948(2) 0.18944(6) 0.6675(2) 0.0220(4) Uani 1 1 d . .
H6 H -0.2093 0.1622 0.7299 0.033 Uiso 1 1 calc R U
H8 H -0.2549 0.2133 0.7194 0.033 Uiso 1 1 calc R U
H7 H -0.0636 0.1960 0.6775 0.033 Uiso 1 1 calc R U
C16 C -0.2635(2) 0.22739(5) 0.3734(2) 0.0208(4) Uani 1 1 d . .
H17 H -0.3481 0.2268 0.2580 0.025 Uiso 1 1 calc R U
H16 H -0.3007 0.2520 0.4419 0.025 Uiso 1 1 calc R U
C17 C -0.0686(2) 0.23545(6) 0.3436(3) 0.0232(4) Uani 1 1 d . .
H15 H 0.0179 0.2357 0.4579 0.028 Uiso 1 1 calc R U
H11 H -0.0620 0.2642 0.2866 0.028 Uiso 1 1 calc R U
C18 C -0.0148(2) 0.19946(5) 0.2268(2) 0.0197(4) Uani 1 1 d . .
H12 H -0.0843 0.2034 0.1054 0.024 Uiso 1 1 calc R U
H14 H 0.1178 0.2021 0.2234 0.024 Uiso 1 1 calc R U
C19 C -0.0525(2) 0.15393(5) 0.2907(2) 0.0151(4) Uani 1 1 d . .
C20 C 0.0468(2) 0.11868(5) 0.2427(2) 0.0155(4) Uani 1 1 d . .
H13 H 0.1383 0.1241 0.1741 0.019 Uiso 1 1 calc R U
C21 C 0.0583(2) -0.00303(5) 0.2125(2) 0.0148(4) Uani 1 1 d . .
H20 H -0.0694 -0.0076 0.2081 0.018 Uiso 1 1 calc R U
C22 C 0.1675(2) -0.03784(5) 0.1827(2) 0.0157(4) Uani 1 1 d . .
H19 H 0.1133 -0.0658 0.1579 0.019 Uiso 1 1 calc R U
C23 C 0.6522(2) -0.07419(5) 0.2700(2) 0.0165(4) Uani 1 1 d . .
H23 H 0.6975 -0.0517 0.3512 0.020 Uiso 1 1 calc R U
C24 C 0.7627(2) -0.11017(5) 0.2542(2) 0.0190(4) Uani 1 1 d . .
H22 H 0.8826 -0.1120 0.3239 0.023 Uiso 1 1 calc R U

loop_
_atom_site_aniso_label
_atom_site_aniso_U_11
_atom_site_aniso_U_22
_atom_site_aniso_U_33
_atom_site_aniso_U_23
_atom_site_aniso_U_13
_atom_site_aniso_U_12
C1 0.0166(9) 0.0240(9) 0.0259(10) -0.0026(8) 0.0072(7) 0.0015(7)
C2 0.0155(8) 0.0182(8) 0.0169(9) -0.0009(7) 0.0051(7) 0.0004(7)
C3 0.0123(8) 0.0172(8) 0.0145(8) -0.0005(7) -0.0001(6) 0.0007(7)
C4 0.0127(8) 0.0197(8) 0.0144(8) 0.0020(7) 0.0039(6) -0.0023(7)
C5 0.0155(8) 0.0147(8) 0.0169(9) 0.0017(7) 0.0016(7) -0.0032(7)
C6 0.0132(8) 0.0169(8) 0.0117(8) -0.0009(6) -0.0003(6) -0.0013(6)
C7 0.0155(8) 0.0160(8) 0.0121(8) 0.0020(7) 0.0021(6) 0.0008(7)
C8 0.0178(9) 0.0151(8) 0.0211(9) -0.0026(7) 0.0032(7) -0.0029(7)
C9 0.0109(8) 0.0198(8) 0.0219(9) -0.0003(7) 0.0033(7) -0.0008(7)
C10 0.0160(8) 0.0146(8) 0.0133(8) 0.0012(6) 0.0028(7) 0.0011(7)
C11 0.0138(8) 0.0150(8) 0.0151(9) 0.0023(7) 0.0046(7) -0.0021(6)
C12 0.0149(8) 0.0198(8) 0.0152(9) 0.0015(7) 0.0000(7) -0.0007(7)
C13 0.0229(9) 0.0171(8) 0.0164(9) -0.0023(7) 0.0041(7) -0.0026(7)
C14 0.0201(9) 0.0162(8) 0.0219(10) 0.0021(7) 0.0072(7) 0.0025(7)
C15 0.0227(9) 0.0239(9) 0.0195(9) -0.0029(8) 0.0038(7) 0.0012(8)
C16 0.0242(9) 0.0167(8) 0.0232(10) 0.0010(7) 0.0091(8) 0.0058(7)
C17 0.0294(10) 0.0139(8) 0.0289(10) 0.0011(7) 0.0122(8) -0.0016(7)
C18 0.0192(9) 0.0169(8) 0.0246(10) 0.0026(7) 0.0081(7) -0.0001(7)
C19 0.0123(8) 0.0165(8) 0.0155(9) 0.0014(7) -0.0001(6) -0.0009(7)
C20 0.0133(8) 0.0191(8) 0.0147(9) 0.0001(7) 0.0040(7) -0.0004(7)
C21 0.0116(8) 0.0186(8) 0.0140(8) 0.0033(7) 0.0019(6) -0.0009(7)
C22 0.0172(8) 0.0135(8) 0.0156(9) 0.0009(7) 0.0011(7) -0.0024(7)
C23 0.0157(8) 0.0157(8) 0.0183(9) -0.0023(7) 0.0035(7) -0.0025(7)
C24 0.0134(8) 0.0219(9) 0.0212(9) 0.0024(7) 0.0016(7) -0.0005(7)

loop_
_atom_type_symbol
_atom_type_description
_atom_type_scat_dispersion_real
_atom_type_scat_dispersion_imag
_atom_type_scat_source
C C 0.0033 0.0016 'International Tables Vol C Tables 4.2.6.8 and 6.1.1.4'
H H 0.0000 0.0000 'International Tables Vol C Tables 4.2.6.8 and 6.1.1.4'

loop_
_geom_angle_atom_site_label_1
_geom_angle_atom_site_label_2
_geom_angle_atom_site_label_3
_geom_angle
C2 C1 H9 109.5
C2 C1 H10 109.5
H9 C1 H10 109.5
C2 C1 H1 109.5
H9 C1 H1 109.5
H10 C1 H1 109.5
C3 C2 C1 111.93(13)
C3 C2 C16 110.61(14)
C1 C2 C16 108.30(13)
C3 C2 C15 107.82(13)
C1 C2 C15 108.57(14)
C16 C2 C15 109.57(14)
C4 C3 C19 117.62(15)
C4 C3 C2 119.53(15)
C19 C3 C2 122.70(15)
C5 C4 C3 121.95(16)
C5 C4 H5 119.0
C3 C4 H5 119.0
C4 C5 C6 120.68(15)
C4 C5 H18 119.7
C6 C5 H18 119.7
C20 C6 C5 117.33(15)
C20 C6 C7 121.90(15)
C5 C6 C7 120.71(14)
C8 C7 C21 117.60(15)
C8 C7 C6 121.02(14)
C21 C7 C6 121.37(15)
C9 C8 C7 121.15(15)
C9 C8 H4 119.4
C7 C8 H4 119.4
C8 C9 C10 120.92(16)
C8 C9 H21 119.5
C10 C9 H21 119.5
C22 C10 C9 117.74(14)
C22 C10 C11 121.08(14)
C9 C10 C11 121.16(14)
C23 C11 C12 118.02(15)
C23 C11 C10 120.85(14)
C12 C11 C10 121.10(14)
C13 C12 C11 120.90(15)
C13 C12 H3 119.6
C11 C12 H3 119.6
C12 C13 C14 120.44(15)
C12 C13 H24 119.8
C14 C13 H24 119.8
C24 C14 C13 119.53(15)
C24 C14 H2 120.2
C13 C14 H2 120.2
C2 C15 H6 109.5
C2 C15 H8 109.5
H6 C15 H8 109.5
C2 C15 H7 109.5
H6 C15 H7 109.5
H8 C15 H7 109.5
C17 C16 C2 113.41(13)
C17 C16 H17 108.9
C2 C16 H17 108.9
C17 C16 H16 108.9
C2 C16 H16 108.9
H17 C16 H16 107.7
C16 C17 C18 109.43(14)
C16 C17 H15 109.8
C18 C17 H15 109.8
C16 C17 H11 109.8
C18 C17 H11 109.8
H15 C17 H11 108.2
C19 C18 C17 112.64(15)
C19 C18 H12 109.1
C17 C18 H12 109.1
C19 C18 H14 109.1
C17 C18 H14 109.1
H12 C18 H14 107.8
C20 C19 C3 119.78(15)
C20 C19 C18 118.97(15)
C3 C19 C18 121.25(15)
C19 C20 C6 122.57(16)
C19 C20 H13 118.7
C6 C20 H13 118.7
C22 C21 C7 121.35(15)
C22 C21 H20 119.3
C7 C21 H20 119.3
C21 C22 C10 121.16(15)
C21 C22 H19 119.4
C10 C22 H19 119.4
C24 C23 C11 121.02(15)
C24 C23 H23 119.5
C11 C23 H23 119.5
C14 C24 C23 120.08(15)
C14 C24 H22 120.0
C23 C24 H22 120.0

loop_
_geom_bond_atom_site_label_1
_geom_bond_atom_site_label_2
_geom_bond_distance
C1 C2 1.537(2)
C1 H9 0.9800
C1 H10 0.9800
C1 H1 0.9800
C2 C3 1.536(2)
C2 C16 1.540(2)
C2 C15 1.546(2)
C3 C4 1.404(2)
C3 C19 1.405(2)
C4 C5 1.387(2)
C4 H5 0.9500
C5 C6 1.400(2)
C5 H18 0.9500
C6 C20 1.396(2)
C6 C7 1.489(2)
C7 C8 1.398(2)
C7 C21 1.401(2)
C8 C9 1.389(2)
C8 H4 0.9500
C9 C10 1.404(2)
C9 H21 0.9500
C10 C22 1.396(2)
C10 C11 1.488(2)
C11 C23 1.400(2)
C11 C12 1.401(2)
C12 C13 1.383(2)
C12 H3 0.9500
C13 C14 1.391(2)
C13 H24 0.9500
C14 C24 1.387(2)
C14 H2 0.9500
C15 H6 0.9800
C15 H8 0.9800
C15 H7 0.9800
C16 C17 1.523(2)
C16 H17 0.9900
C16 H16 0.9900
C17 C18 1.524(2)
C17 H15 0.9900
C17 H11 0.9900
C18 C19 1.522(2)
C18 H12 0.9900
C18 H14 0.9900
C19 C20 1.394(2)
C20 H13 0.9500
C21 C22 1.382(2)
C21 H20 0.9500
C22 H19 0.9500
C23 C24 1.391(2)
C23 H23 0.9500
C24 H22 0.9500
